data_2105800
loop_
_publ_author_name
'F\'abry, Jan'
'Havl\'ak, Lubom\'ir'
'Du\<sek, Michal'
'Van\<ek, P\<remysl'
'Drahokoupil, Jan'
'Jurek, Karel'

_publ_section_title
;
 Structure determination of KLaS~2~, KPrS~2~, KEuS~2~, KGdS~2~, KLuS~2~,
 KYS~2~, RbYS~2~, NaLaS~2~ and crystal-chemical analysis of the group 1
 and thallium(I) rare-earth sulfide series
;
_journal_coeditor_code BP5060
_journal_issue 2
_journal_name_full 'Acta Crystallographica Section B'
_journal_page_first 360
_journal_page_last 371
_journal_paper_doi 10.1107/S2052520613034574
_journal_volume 70
_journal_year 2014
_chemical_formula_sum 'Eu K S2'
_chemical_formula_weight 255.2
_chemical_name_systematic ' Potassium europium sulfide'
_space_group_IT_number 166
_symmetry_cell_setting trigonal
_symmetry_space_group_name_Hall '-R 3 2"'
_symmetry_space_group_name_H-M 'R -3 m :H'
_cell_angle_alpha 90
_cell_angle_beta 90
_cell_angle_gamma 120
_cell_formula_units_Z 3
_cell_length_a 4.0981(3)
_cell_length_b 4.0981(3)
_cell_length_c 21.8212(15)
_cell_measurement_reflns_used 1662
_cell_measurement_temperature 302.10(19)
_cell_measurement_theta_max 32.3710
_cell_measurement_theta_min 5.5610
_cell_volume 317.38(4)
_computing_cell_refinement
;
<i>CrysAlis PRO</i>
;
_computing_data_collection
;
<i>CrysAlis PRO</i> (Agilent Technologies, 2012)
;
_computing_data_reduction
;
<i>CrysAlis PRO</i>
;
_computing_molecular_graphics
;
<i>DIAMOND 3.0</i>
(Brandenburg, K. - Crystal Impact, GbR, Bonn,
Germany, 2010).
;
_computing_publication_material
;
JANA2006 (Pet\<r\'i\<cek <i>et. al.</i>, 2006)
;
_computing_structure_refinement
;
JANA2006 (Pet\<r\'i\<cek <i>et. al.</i>, 2006)
;
_computing_structure_solution
;
Superflip (Palatinus & Chapuis, 2007)
;
_diffrn_ambient_temperature 302.1
_diffrn_detector_area_resol_mean 10.3784
_diffrn_measured_fraction_theta_full 0.98
_diffrn_measured_fraction_theta_max 0.98
_diffrn_measurement_device 'four-cycle diffractometer'
_diffrn_measurement_device_type 'Xcalibur, Gemini ultra'
_diffrn_measurement_method '\w scans'
_diffrn_radiation_monochromator graphite
_diffrn_radiation_source 'Enhance (Mo) X-ray Source'
_diffrn_radiation_type 'Mo K\a'
_diffrn_radiation_wavelength 0.7107
_diffrn_reflns_av_R_equivalents 0.0296
_diffrn_reflns_av_sigmaI/netI 0.0144
_diffrn_reflns_limit_h_max 5
_diffrn_reflns_limit_h_min -5
_diffrn_reflns_limit_k_max 6
_diffrn_reflns_limit_k_min -6
_diffrn_reflns_limit_l_max 32
_diffrn_reflns_limit_l_min -32
_diffrn_reflns_number 1970
_diffrn_reflns_theta_full 32.41
_diffrn_reflns_theta_max 32.41
_diffrn_reflns_theta_min 5.61
_diffrn_standards_number 0
_exptl_absorpt_coefficient_mu 16.555
_exptl_absorpt_correction_T_max 0.220
_exptl_absorpt_correction_T_min 0.049
_exptl_absorpt_correction_type analytical
_exptl_absorpt_process_details
;
<i>CrysAlis PRO</i>, Agilent Technologies (2012),
Analytical numeric absorption correction using a multifaceted crystal
model based on expressions derived by R.C. Clark & J.S. Reid (1995).
;
_exptl_crystal_colour brown
_exptl_crystal_density_diffrn 4.004
_exptl_crystal_description plate
_exptl_crystal_F_000 342
_exptl_crystal_size_max 0.2651
_exptl_crystal_size_mid 0.1349
_exptl_crystal_size_min 0.1174
_refine_diff_density_max 0.44
_refine_diff_density_min -0.38
_refine_ls_extinction_coef 142(17)
_refine_ls_extinction_method 'B-C type 1 Lorentzian isotropic (Becker & Coppens, 1974)'
_refine_ls_goodness_of_fit_ref 0.90
_refine_ls_number_constraints 0
_refine_ls_number_parameters 9
_refine_ls_number_reflns 177
_refine_ls_number_restraints 0
_refine_ls_R_factor_all 0.0102
_refine_ls_R_factor_gt 0.0102
_refine_ls_shift/su_max 0.0007
_refine_ls_shift/su_mean 0.0004
_refine_ls_structure_factor_coef Fsqd
_refine_ls_weighting_details w=1/(\s^2^(I)+0.0004I^2^)
_refine_ls_weighting_scheme sigma
_refine_ls_wR_factor_gt 0.0247
_refine_ls_wR_factor_ref 0.0247
_reflns_number_gt 177
_reflns_number_total 177
_reflns_threshold_expression I>3\s(I)
_cod_data_source_file bp5060sup1.cif
_cod_data_source_block III
_cod_original_sg_symbol_H-M 'R -3 m'
_cod_original_formula_sum 'Eu1 K1 S2'
_cod_database_code 2105800
_cod_database_fobs_code 2105800

loop_
_symmetry_equiv_pos_site_id
_symmetry_equiv_pos_as_xyz
1 x,y,z
2 -y,x-y,z
3 -x+y,-x,z
4 y,x,-z
5 x-y,-y,-z
6 -x,-x+y,-z
7 -x,-y,-z
8 y,-x+y,-z
9 x-y,x,-z
10 -y,-x,z
11 -x+y,y,z
12 x,x-y,z
13 x+2/3,y+1/3,z+1/3
14 -y+2/3,x-y+1/3,z+1/3
15 -x+y+2/3,-x+1/3,z+1/3
16 y+2/3,x+1/3,-z+1/3
17 x-y+2/3,-y+1/3,-z+1/3
18 -x+2/3,-x+y+1/3,-z+1/3
19 -x+2/3,-y+1/3,-z+1/3
20 y+2/3,-x+y+1/3,-z+1/3
21 x-y+2/3,x+1/3,-z+1/3
22 -y+2/3,-x+1/3,z+1/3
23 -x+y+2/3,y+1/3,z+1/3
24 x+2/3,x-y+1/3,z+1/3
25 x+1/3,y+2/3,z+2/3
26 -y+1/3,x-y+2/3,z+2/3
27 -x+y+1/3,-x+2/3,z+2/3
28 y+1/3,x+2/3,-z+2/3
29 x-y+1/3,-y+2/3,-z+2/3
30 -x+1/3,-x+y+2/3,-z+2/3
31 -x+1/3,-y+2/3,-z+2/3
32 y+1/3,-x+y+2/3,-z+2/3
33 x-y+1/3,x+2/3,-z+2/3
34 -y+1/3,-x+2/3,z+2/3
35 -x+y+1/3,y+2/3,z+2/3
36 x+1/3,x-y+2/3,z+2/3

loop_
_atom_site_type_symbol
_atom_site_label
_atom_site_fract_x
_atom_site_fract_y
_atom_site_fract_z
_atom_site_U_iso_or_equiv
_atom_site_adp_type
_atom_site_calc_flag
_atom_site_occupancy
_atom_site_symmetry_multiplicity
Eu Eu1 0.333333 0.666667 0.166667 0.00867(9) Uani d 1 3
K K1 0 0 0 0.0134(3) Uani d 1 3
S S2 0 0 0.23536(4) 0.0111(2) Uani d 1 6

loop_
_atom_site_aniso_label
_atom_site_aniso_U_11
_atom_site_aniso_U_22
_atom_site_aniso_U_33
_atom_site_aniso_U_12
_atom_site_aniso_U_13
_atom_site_aniso_U_23
_atom_site_aniso_type_symbol
Eu1 0.00749(12) 0.00749(12) 0.01104(14) 0.00375(6) 0 0 Eu
K1 0.0145(3) 0.0145(3) 0.0113(4) 0.00724(16) 0 0 K
S2 0.0108(3) 0.0108(3) 0.0119(3) 0.00539(13) 0 0 S

loop_
_atom_type_symbol
_atom_type_scat_dispersion_real
_atom_type_scat_dispersion_imag
_atom_type_scat_source
K 0.201 0.249 'International Tables Vol C tables 4.2.6.8 and 6.1.1.1'
Eu -0.158 3.668 'International Tables Vol C tables 4.2.6.8 and 6.1.1.1'
S 0.125 0.123 'International Tables Vol C tables 4.2.6.8 and 6.1.1.1'

loop_
_geom_angle_atom_site_label_1
_geom_angle_atom_site_label_2
_geom_angle_atom_site_label_3
_geom_angle_site_symmetry_1
_geom_angle_site_symmetry_3
_geom_angle
_geom_angle_publ_flag
S2 Eu1 S2 . 1_565 94.037(16) yes
S2 Eu1 S2 . 1_665 94.037(17) yes
S2 Eu1 S2 . 16_455 85.964(17) yes
S2 Eu1 S2 . 16_555 85.963(16) yes
S2 Eu1 S2 . 16_565 180 yes
S2 Eu1 S2 1_565 1_665 94.037(16) yes
S2 Eu1 S2 1_565 16_455 85.964(16) yes
S2 Eu1 S2 1_565 16_555 180 yes
S2 Eu1 S2 1_565 16_565 85.964(16) yes
S2 Eu1 S2 1_665 16_455 180 yes
S2 Eu1 S2 1_665 16_555 85.963(16) yes
S2 Eu1 S2 1_665 16_565 85.964(17) yes
S2 Eu1 S2 16_455 16_555 94.036(16) yes
S2 Eu1 S2 16_455 16_565 94.036(17) yes
S2 Eu1 S2 16_555 16_565 94.036(16) yes
S2 K1 S2 25_444 25_544 79.967(14) yes
S2 K1 S2 25_444 25_554 79.967(15) yes
S2 K1 S2 25_444 16_445 100.033(15) yes
S2 K1 S2 25_444 16_455 100.033(14) yes
S2 K1 S2 25_444 16_555 180 yes
S2 K1 S2 25_544 25_554 79.967(14) yes
S2 K1 S2 25_544 16_445 100.033(14) yes
S2 K1 S2 25_544 16_455 180 yes
S2 K1 S2 25_544 16_555 100.033(14) yes
S2 K1 S2 25_554 16_445 180 yes
S2 K1 S2 25_554 16_455 100.033(14) yes
S2 K1 S2 25_554 16_555 100.033(15) yes
S2 K1 S2 16_445 16_455 79.967(14) yes
S2 K1 S2 16_445 16_555 79.967(15) yes
S2 K1 S2 16_455 16_555 79.967(14) yes
Eu1 S2 Eu1 1_445 1_545 94.04(2) yes
Eu1 S2 Eu1 1_445 . 94.04(2) yes
Eu1 S2 K1 1_445 13_445 92.602(8) yes
Eu1 S2 K1 1_445 13_455 92.602(6) yes
Eu1 S2 K1 1_445 13_555 170.25(3) yes
Eu1 S2 S2 1_445 16_445 47.018(11) yes
Eu1 S2 S2 1_445 16_455 47.018(12) yes
Eu1 S2 S2 1_445 16_555 95.93(3) yes
Eu1 S2 Eu1 1_545 . 94.04(2) yes
Eu1 S2 K1 1_545 13_445 92.602(6) yes
Eu1 S2 K1 1_545 13_455 170.25(3) yes
Eu1 S2 K1 1_545 13_555 92.602(6) yes
Eu1 S2 S2 1_545 16_445 47.018(12) yes
Eu1 S2 S2 1_545 16_455 95.93(3) yes
Eu1 S2 S2 1_545 16_555 47.018(12) yes
Eu1 S2 K1 . 13_445 170.25(3) yes
Eu1 S2 K1 . 13_455 92.602(6) yes
Eu1 S2 K1 . 13_555 92.602(8) yes
Eu1 S2 S2 . 16_445 95.93(3) yes
Eu1 S2 S2 . 16_455 47.018(12) yes
Eu1 S2 S2 . 16_555 47.018(11) yes
K1 S2 K1 13_445 13_455 79.97(2) yes
K1 S2 K1 13_445 13_555 79.97(2) yes
K1 S2 S2 13_445 16_445 93.819(12) yes
K1 S2 S2 13_445 16_455 139.122(7) yes
K1 S2 S2 13_445 16_555 139.122(6) yes
K1 S2 K1 13_455 13_555 79.97(2) yes
K1 S2 S2 13_455 16_445 139.122(7) yes
K1 S2 S2 13_455 16_455 93.819(10) yes
K1 S2 S2 13_455 16_555 139.122(7) yes
K1 S2 S2 13_555 16_445 139.122(6) yes
K1 S2 S2 13_555 16_455 139.122(7) yes
K1 S2 S2 13_555 16_555 93.819(12) yes
S2 S2 S2 16_445 16_455 64.895(18) yes
S2 S2 S2 16_445 16_555 64.895(18) yes
S2 S2 S2 16_455 16_555 64.895(18) yes

loop_
_geom_bond_atom_site_label_1
_geom_bond_atom_site_label_2
_geom_bond_site_symmetry_2
_geom_bond_distance
_geom_bond_publ_flag
Eu1 S2 . 2.8009(7) yes
Eu1 S2 1_565 2.8009(5) yes
Eu1 S2 1_665 2.8009(7) yes
Eu1 S2 16_455 2.8009(7) yes
Eu1 S2 16_555 2.8009(5) yes
Eu1 S2 16_565 2.8009(7) yes
K1 S2 25_444 3.1889(8) yes
K1 S2 25_544 3.1889(7) yes
K1 S2 25_554 3.1889(8) yes
K1 S2 16_445 3.1889(8) yes
K1 S2 16_455 3.1889(7) yes
K1 S2 16_555 3.1889(8) yes
S2 S2 16_445 3.8191(11) yes
S2 S2 16_455 3.8191(11) yes
S2 S2 16_555 3.8191(11) yes
